data_7228128
loop_
_publ_author_name
'Mapp, Lucy K.'
'Coles, Simon'
'Aitipamula, Srinivasulu'

_publ_section_title
;
 Novel solid forms of lonidamine: crystal structures and physicochemical
 properties
;
_journal_name_full CrystEngComm
_journal_paper_doi 10.1039/C7CE00651A
_journal_year 2017
_chemical_formula_moiety '2(C15 H10 Cl2 N2 O2), C10 H8 N2'
_chemical_formula_sum 'C40 H28 Cl4 N6 O4'
_chemical_formula_weight 798.48
_space_group_crystal_system monoclinic
_space_group_IT_number 14
_space_group_name_Hall '-P 2ybc'
_space_group_name_H-M_alt 'P 1 21/c 1'
_symmetry_space_group_name_Hall '-P 2ybc'
_symmetry_space_group_name_H-M 'P 1 21/c 1'
_atom_sites_solution_hydrogens mixed
_atom_sites_solution_primary direct
_audit_creation_date 2016-09-12
_audit_creation_method
;
Olex2 1.2-alpha
(compiled 2016.09.09 svn.r3337 for OlexSys, GUI svn.r5227)
;
_audit_update_record
;
2017-02-09 deposited with the CCDC.
2017-04-27 downloaded from the CCDC.
;
_cell_angle_alpha 90
_cell_angle_beta 93.879(3)
_cell_angle_gamma 90
_cell_formula_units_Z 8
_cell_length_a 32.6725(11)
_cell_length_b 26.2388(13)
_cell_length_c 8.6827(3)
_cell_measurement_reflns_used 10551
_cell_measurement_temperature 100(2)
_cell_measurement_theta_max 29.4860
_cell_measurement_theta_min 2.4080
_cell_volume 7426.5(5)
_computing_cell_refinement 'CrysAlisPro 1.171.38.41 (Rigaku OD, 2015)'
_computing_data_collection 'CrystalClear-SM Expert 3.1 b27 (Rigaku, 2013)'
_computing_data_reduction 'CrysAlisPro 1.171.38.41 (Rigaku OD, 2015)'
_computing_molecular_graphics 'Olex2 (Dolomanov et al., 2009)'
_computing_publication_material 'Olex2 (Dolomanov et al., 2009)'
_computing_structure_refinement 'ShelXL (Sheldrick, 2015)'
_computing_structure_solution 'ShelXT (Sheldrick, 2015)'
_diffrn_ambient_temperature 100(2)
_diffrn_detector 'CCD area detector'
_diffrn_detector_area_resol_mean 28.5714
_diffrn_detector_type 'Rigaku HG Saturn724+ (2x2 bin mode)'
_diffrn_measured_fraction_theta_full 0.999
_diffrn_measured_fraction_theta_max 0.999
_diffrn_measurement_details
;
List of Runs (angles in degrees, time in seconds):

  # Type    Start    End  Width  t~exp~   \w     \q     \k     \f   Frames
#--------------------------------------------------------------------------
  1  \w    -44.00  73.00   1.00   55.00    --  -17.00  18.00-180.00  117
  2  \w    -62.00  19.00   1.00   55.00    --  -17.00 -54.00   0.00   81
  3  \w    -36.00  -5.00   1.00   55.00    --  -17.00 -72.00 120.00   31
  4  \w   -107.00 -50.00   1.00   55.00    --  -17.00 -18.00   0.00   57
;
_diffrn_measurement_device 'four-circle \k goniometer'
_diffrn_measurement_device_type
'Rigaku FRE+ equipped with VHF Varimax confocal mirrors and an AFC10 goniometer and HG Saturn 724+ detector'
_diffrn_measurement_method 'profile data from \w-scans'
_diffrn_measurement_specimen_support 'MiTeGen MicroLoop'
_diffrn_orient_matrix_type 'CrysAlisPro convention (1999,Acta A55,543-557)'
_diffrn_orient_matrix_UB_11 0.0150127000
_diffrn_orient_matrix_UB_12 -0.0007301000
_diffrn_orient_matrix_UB_13 0.0628750000
_diffrn_orient_matrix_UB_21 -0.0016794000
_diffrn_orient_matrix_UB_22 0.0267872000
_diffrn_orient_matrix_UB_23 0.0086421000
_diffrn_orient_matrix_UB_31 -0.0156667000
_diffrn_orient_matrix_UB_32 -0.0035652000
_diffrn_orient_matrix_UB_33 0.0517003000
_diffrn_radiation_collimation 0.2
_diffrn_radiation_monochromator 'Confocal mirrors, VHF Varimax'
_diffrn_radiation_probe x-ray
_diffrn_radiation_type MoK\a
_diffrn_radiation_wavelength 0.71073
_diffrn_reflns_av_R_equivalents 0.0669
_diffrn_reflns_av_unetI/netI 0.1148
_diffrn_reflns_Laue_measured_fraction_full 0.999
_diffrn_reflns_Laue_measured_fraction_max 0.999
_diffrn_reflns_limit_h_max 42
_diffrn_reflns_limit_h_min -41
_diffrn_reflns_limit_k_max 34
_diffrn_reflns_limit_k_min -33
_diffrn_reflns_limit_l_max 7
_diffrn_reflns_limit_l_min -11
_diffrn_reflns_number 50025
_diffrn_reflns_point_group_measured_fraction_full 0.999
_diffrn_reflns_point_group_measured_fraction_max 0.999
_diffrn_reflns_theta_full 25.242
_diffrn_reflns_theta_max 27.483
_diffrn_reflns_theta_min 1.552
_diffrn_source 'Rotating Anode'
_diffrn_source_current 55.0
_diffrn_source_power 2.475
_diffrn_source_target Mo
_diffrn_source_type 'Rigaku FRE+'
_diffrn_source_voltage 45.0
_exptl_absorpt_coefficient_mu 0.370
_exptl_absorpt_correction_T_max 1.00000
_exptl_absorpt_correction_T_min 0.93006
_exptl_absorpt_correction_type multi-scan
_exptl_absorpt_process_details
;
CrysAlisPro 1.171.38.41 (Rigaku Oxford Diffraction, 2015)
Empirical absorption correction using spherical harmonics,
 implemented in SCALE3 ABSPACK scaling algorithm.
;
_exptl_crystal_colour colourless
_exptl_crystal_colour_primary colourless
_exptl_crystal_density_diffrn 1.428
_exptl_crystal_description plate
_exptl_crystal_F_000 3280
_exptl_crystal_size_max 0.04
_exptl_crystal_size_mid 0.03
_exptl_crystal_size_min 0.01
_refine_diff_density_max 0.578
_refine_diff_density_min -0.554
_refine_diff_density_rms 0.081
_refine_ls_extinction_method none
_refine_ls_goodness_of_fit_ref 0.975
_refine_ls_hydrogen_treatment mixed
_refine_ls_matrix_type full
_refine_ls_number_parameters 1073
_refine_ls_number_reflns 17020
_refine_ls_number_restraints 97
_refine_ls_restrained_S_all 0.974
_refine_ls_R_factor_all 0.1561
_refine_ls_R_factor_gt 0.0758
_refine_ls_shift/su_max 0.002
_refine_ls_shift/su_mean 0.000
_refine_ls_structure_factor_coef Fsqd
_refine_ls_weighting_details 'w=1/[\s^2^(Fo^2^)+(0.0815P)^2^] where P=(Fo^2^+2Fc^2^)/3'
_refine_ls_weighting_scheme calc
_refine_ls_wR_factor_gt 0.1516
_refine_ls_wR_factor_ref 0.1740
_reflns_Friedel_coverage 0.000
_reflns_number_gt 8935
_reflns_number_total 17020
_reflns_threshold_expression 'I > 2\s(I)'
_cod_data_source_file c7ce00651a2.cif
_cod_data_source_block LON-44BIPY
_cod_original_cell_volume 7426.6(5)
_cod_database_code 7228128
_chemical_oxdiff_formula 'C80 H61 Cl8 N12 O8'
_shelx_space_group_comment
;
The symmetry employed for this shelxl refinement is uniquely defined
by the following loop, which should always be used as a source of
symmetry information in preference to the above space-group names.
They are only intended as comments.
;
_reflns_odcompleteness_completeness 99.87
_reflns_odcompleteness_iscentric 1
_reflns_odcompleteness_theta 27.42
_olex2_refinement_description
;
1. Fixed Uiso
 At 1.2 times of:
  All C(H) groups, All C(H,H) groups
 At 1.5 times of:
  All O(H) groups
2. Restrained distances
 H27-H29D = H27-H29C
 -2.1 with sigma of 0.02
 O41-H41
 0.98 with sigma of 0.02
 C70-C69 \\sim C70A-C69A
 with sigma of 0.02
 N61-C69 \\sim N61-C69A
 with sigma of 0.02
 N41-C49 \\sim N41-C49A
 with sigma of 0.02
 C50-C49 \\sim C50A-C49A
 with sigma of 0.02
 N1-C9A \\sim N1-C9
 with sigma of 0.02
 Cl1-C11 \\sim Cl1A-C11A
 with sigma of 0.02
 C10-C9 \\sim C9A-C10A
 with sigma of 0.02
 C9A-N1 \\sim C9A-C10A
 with sigma of 0.02
3. Uiso/Uaniso restraints and constraints
C69 \\sim C69A: within 2A with sigma of 0.04 and sigma for terminal atoms of
0.08
C49A \\sim C49: within 2A with sigma of 0.04 and sigma for terminal atoms of
0.08
C9 \\sim C9A: within 2A with sigma of 0.04 and sigma for terminal atoms of 0.08
C29 \\sim C29A: within 2A with sigma of 0.04 and sigma for terminal atoms of
0.08
Uiso(C52A) = Uiso(C53A) = Uiso(C54A) = Uiso(C55A) = Uiso(C50A) = Uiso(C51A) =
Uiso(C49A)
Uanis(Cl42) = Uanis(Cl)
Uanis(Cl41) = Uanis(Cl5)
Uanis(Cl61) = Uanis(Cl6)
Uiso(C70A) = Uiso(C71A) = Uiso(C72A) = Uiso(C73A) = Uiso(C74A) = Uiso(C75A)
Uiso(C10A) = Uiso(C11A) = Uiso(C15A) = Uiso(C14A) = Uiso(C13A) = Uiso(C12A)
Uiso(C30A) = Uiso(C35A) = Uiso(C34A) = Uiso(C33A) = Uiso(C31A) = Uiso(C32A)
Uanis(Cl21) = Uanis(Cl3)
Uanis(Cl22) = Uanis(Cl4)
Uiso(C29A) = Uiso(C30A)
4. Rigid body (RIGU) restrains
 C69, C69A
 with sigma for 1-2 distances of 0.004 and sigma for 1-3 distances of 0.004
 C49A, C49
 with sigma for 1-2 distances of 0.004 and sigma for 1-3 distances of 0.004
 C9, C9A
 with sigma for 1-2 distances of 0.004 and sigma for 1-3 distances of 0.004
 C29A, C29
 with sigma for 1-2 distances of 0.004 and sigma for 1-3 distances of 0.004
5. Same fragment restrains
{C9, C10, C15, C14, C13, C12, C11, Cl1, Cl2} sigma for 1-2: 0.02, 1-3: 0.04
as
{C9A, C10A, C15A, C14A, C13A, C12A, C11A, Cl1A, Cl2A}
{C29, C30, C31, C32, C33, C34, C35, Cl21, Cl22} sigma for 1-2: 0.02, 1-3: 0.04
as
{C29A, C30A, C31A, C32A, C33A, C34A, C35A, Cl3, Cl4}
{C49, C50, C51, C52, C53, C54, C55, Cl41, Cl42} sigma for 1-2: 0.02, 1-3: 0.04
as
{C49A, C50A, C51A, C52A, C53A, C54A, C55A, Cl, Cl5}
6. Others
 Sof(C9A)=Sof(H9AA)=Sof(H9AB)=Sof(C10A)=Sof(C15A)=Sof(H15A)=Sof(C14A)=
 Sof(H14A)=Sof(C13A)=Sof(C12A)=Sof(H12A)=Sof(C11A)=Sof(Cl1A)=Sof(Cl2A)=1-FVAR(1)
 Sof(C9)=Sof(H9A)=Sof(H9B)=Sof(C10)=Sof(C15)=Sof(H15)=Sof(C14)=Sof(H14)=
 Sof(C13)=Sof(C12)=Sof(H12)=Sof(C11)=Sof(Cl1)=Sof(Cl2)=FVAR(1)
 Sof(C29A)=Sof(H29C)=Sof(H29D)=Sof(C30A)=Sof(C31A)=Sof(C32A)=Sof(H32A)=
 Sof(C33A)=Sof(C34A)=Sof(H34A)=Sof(C35A)=Sof(H35A)=Sof(Cl3)=Sof(Cl4)=1-FVAR(2)
 Sof(C29)=Sof(H29A)=Sof(H29B)=Sof(C30)=Sof(C31)=Sof(C32)=Sof(H32)=Sof(C33)=
 Sof(C34)=Sof(H34)=Sof(C35)=Sof(H35)=Sof(Cl21)=Sof(Cl22)=FVAR(2)
 Sof(C49A)=Sof(H49C)=Sof(H49D)=Sof(C50A)=Sof(C51A)=Sof(C52A)=Sof(H52A)=
 Sof(C53A)=Sof(C54A)=Sof(H54A)=Sof(C55A)=Sof(H55A)=Sof(Cl)=Sof(Cl5)=1-FVAR(3)
 Sof(C49)=Sof(H49A)=Sof(H49B)=Sof(C50)=Sof(C51)=Sof(C52)=Sof(H52)=Sof(C53)=
 Sof(C54)=Sof(H54)=Sof(C55)=Sof(H55)=Sof(Cl41)=Sof(Cl42)=FVAR(3)
 Sof(C70A)=Sof(C71A)=Sof(C72A)=Sof(H72A)=Sof(C73A)=Sof(C74A)=Sof(H74A)=
 Sof(C75A)=Sof(H75A)=Sof(C69A)=Sof(H69C)=Sof(H69D)=Sof(Cl6)=Sof(Cl7)=1-FVAR(4)
 Sof(Cl61)=Sof(Cl62)=Sof(C69)=Sof(H69A)=Sof(H69B)=Sof(C70)=Sof(C71)=Sof(C72)=
 Sof(H72)=Sof(C73)=Sof(C74)=Sof(H74)=Sof(C75)=Sof(H75)=FVAR(4)
7.a Secondary CH2 refined with riding coordinates:
 C9(H9A,H9B), C9A(H9AA,H9AB), C49(H49A,H49B), C29(H29A,H29B), C69(H69A,H69B),
 C29A(H29C,H29D), C49A(H49C,H49D), C69A(H69C,H69D)
7.b Aromatic/amide H refined with riding coordinates:
 C15(H15), C14(H14), C12(H12), C4(H4), C5(H5), C6(H6), C7(H7), C15A(H15A),
 C14A(H14A), C12A(H12A), C52(H52), C54(H54), C55(H55), C44(H44), C45(H45),
 C46(H46), C47(H47), C32(H32), C34(H34), C35(H35), C24(H24), C25(H25), C26(H26),
  C27(H27), C64(H64), C65(H65), C66(H66), C67(H67), C72(H72), C74(H74),
 C75(H75), C91(H91), C92(H92), C94(H94), C95(H95), C97(H97), C98(H98), C99(H99),
  C100(H100), C81(H81), C82(H82), C84(H84), C85(H85), C87(H87), C88(H88),
 C89(H89), C90(H90), C32A(H32A), C34A(H34A), C35A(H35A), C52A(H52A), C54A(H54A),
  C55A(H55A), C72A(H72A), C74A(H74A), C75A(H75A)
7.c Fitted hexagon refined as free rotating group:
 C10A(C15A,C14A,C13A,C12A,C11A), C30A(C31A,C32A,C33A,C34A,C35A), C50A(C51A,
 C52A,C53A,C54A,C55A), C70A(C71A,C72A,C73A,C74A,C75A)
;
_shelx_shelxl_version_number 2014/7
_olex2_diffrn_ambient_temperature_device 'Oxford Cryosystems'
_olex2_exptl_crystal_mounting_method 'The crystal was mounted in oil on a MITIGEN holder'
_olex2_submission_original_sample_id 'L3-78-A rpt'
_olex2_submission_special_instructions 'No special instructions were received'
_oxdiff_exptl_absorpt_empirical_details
;
Empirical correction (ABSPACK) includes:
- Absorption correction using spherical harmonics
- Frame scaling
- Detector area scaling
;
_oxdiff_exptl_absorpt_empirical_full_max 1.494
_oxdiff_exptl_absorpt_empirical_full_min 0.550

loop_
_space_group_symop_operation_xyz
'x, y, z'
'-x, y+1/2, -z+1/2'
'-x, -y, -z'
'x, -y-1/2, z-1/2'

loop_
_atom_site_label
_atom_site_type_symbol
_atom_site_fract_x
_atom_site_fract_y
_atom_site_fract_z
_atom_site_U_iso_or_equiv
_atom_site_adp_type
_atom_site_occupancy
_atom_site_site_symmetry_order
_atom_site_calc_flag
_atom_site_refinement_flags_posn
_atom_site_refinement_flags_adp
_atom_site_refinement_flags_occupancy
_atom_site_disorder_assembly
_atom_site_disorder_group
C9 C 0.6577(2) 0.2789(3) 0.6216(7) 0.0218(15) Uani 0.874(2) 1 d D U P A 1
H9A H 0.6659 0.2925 0.5219 0.026 Uiso 0.874(2) 1 calc R . P A 1
H9B H 0.6367 0.2523 0.5986 0.026 Uiso 0.874(2) 1 calc R . P A 1
C10 C 0.69502(12) 0.25425(17) 0.7060(4) 0.0194(9) Uani 0.874(2) 1 d D . P A 1
C15 C 0.69532(12) 0.20194(17) 0.7243(5) 0.0264(10) Uani 0.874(2) 1 d D . P A 1
H15 H 0.6717 0.1830 0.6897 0.032 Uiso 0.874(2) 1 calc R . P A 1
C14 C 0.72903(12) 0.17629(17) 0.7917(5) 0.0317(10) Uani 0.874(2) 1 d D . P A 1
H14 H 0.7288 0.1403 0.8024 0.038 Uiso 0.874(2) 1 calc R . P A 1
C13 C 0.76319(12) 0.20454(18) 0.8431(5) 0.0338(11) Uani 0.874(2) 1 d D . P A 1
C12 C 0.76380(12) 0.25633(18) 0.8292(5) 0.0363(11) Uani 0.874(2) 1 d D . P A 1
H12 H 0.7871 0.2753 0.8670 0.044 Uiso 0.874(2) 1 calc R . P A 1
C11 C 0.72988(11) 0.28093(17) 0.7593(5) 0.0286(10) Uani 0.874(2) 1 d D . P A 1
Cl1 Cl 0.73200(3) 0.34738(4) 0.73958(13) 0.0406(3) Uani 0.874(2) 1 d D . P A 1
Cl2 Cl 0.80616(3) 0.17329(6) 0.92704(19) 0.0579(5) Uani 0.874(2) 1 d D . P A 1
O1 O 0.59137(7) 0.32084(10) 1.1226(3) 0.0283(6) Uani 1 1 d . . . . .
H1 H 0.5814(11) 0.3290(15) 1.206(4) 0.042 Uiso 1 1 d R . . . .
O2 O 0.58143(7) 0.40458(10) 1.0858(2) 0.0278(6) Uani 1 1 d . . . . .
N1 N 0.63928(7) 0.32003(11) 0.7062(3) 0.0203(6) Uani 1 1 d D . . . .
N2 N 0.62587(7) 0.31204(11) 0.8487(3) 0.0202(6) Uani 1 1 d . . . . .
C1 C 0.59303(9) 0.36304(14) 1.0433(3) 0.0219(8) Uani 1 1 d . . . . .
C2 C 0.61061(9) 0.35674(14) 0.8913(3) 0.0210(8) Uani 1 1 d . . . . .
C3 C 0.61368(9) 0.39433(14) 0.7752(3) 0.0224(8) Uani 1 1 d . . . . .
C4 C 0.60297(10) 0.44592(14) 0.7567(4) 0.0275(8) Uani 1 1 d . . . . .
H4 H 0.5904 0.4640 0.8358 0.033 Uiso 1 1 calc R . . . .
C5 C 0.61121(11) 0.46955(15) 0.6203(4) 0.0327(9) Uani 1 1 d . . . . .
H5 H 0.6046 0.5046 0.6061 0.039 Uiso 1 1 calc R . . . .
C6 C 0.62921(11) 0.44282(15) 0.5019(4) 0.0321(9) Uani 1 1 d . . . . .
H6 H 0.6338 0.4602 0.4086 0.038 Uiso 1 1 calc R . . . .
C7 C 0.64024(10) 0.39294(15) 0.5163(4) 0.0278(8) Uani 1 1 d . . . . .
H7 H 0.6528 0.3752 0.4365 0.033 Uiso 1 1 calc R . . . .
C8 C 0.63204(9) 0.36893(13) 0.6569(3) 0.0210(8) Uani 1 1 d . . . . .
C9A C 0.6628(15) 0.277(2) 0.643(5) 0.039(16) Uiso 0.126(2) 1 d D U P A 2
H9AA H 0.6731 0.2880 0.5442 0.047 Uiso 0.126(2) 1 calc R . P A 2
H9AB H 0.6435 0.2484 0.6205 0.047 Uiso 0.126(2) 1 calc R . P A 2
C10A C 0.6984(7) 0.2567(9) 0.743(3) 0.045(5) Uiso 0.126(2) 1 d D . P A 2
C15A C 0.7238(7) 0.2925(7) 0.820(3) 0.045(5) Uiso 0.126(2) 1 d DG . P A 2
H15A H 0.7176 0.3277 0.8102 0.054 Uiso 0.126(2) 1 calc R . P A 2
C14A C 0.7581(6) 0.2765(7) 0.910(2) 0.045(5) Uiso 0.126(2) 1 d DG . P A 2
H14A H 0.7754 0.3009 0.9624 0.054 Uiso 0.126(2) 1 calc R . P A 2
C13A C 0.7672(5) 0.2249(8) 0.924(2) 0.045(5) Uiso 0.126(2) 1 d DG . P A 2
C12A C 0.7418(7) 0.1892(6) 0.847(3) 0.045(5) Uiso 0.126(2) 1 d DG . P A 2
H12A H 0.7480 0.1539 0.8564 0.054 Uiso 0.126(2) 1 calc R . P A 2
C11A C 0.7075(8) 0.2051(8) 0.757(3) 0.045(5) Uiso 0.126(2) 1 d DG . P A 2
Cl1A Cl 0.6848(4) 0.1584(5) 0.6377(13) 0.090(4) Uani 0.126(2) 1 d D . P A 2
Cl2A Cl 0.8099(2) 0.2017(3) 1.0330(9) 0.042(2) Uani 0.126(2) 1 d D . P A 2
C49 C 0.84486(12) 0.48044(15) 0.8177(4) 0.0240(10) Uani 0.9397(12) 1 d D U P B 1
H49A H 0.8647 0.5090 0.8182 0.029 Uiso 0.9397(12) 1 calc R . P B 1
H49B H 0.8390 0.4734 0.9260 0.029 Uiso 0.9397(12) 1 calc R . P B 1
C50 C 0.80528(11) 0.49635(15) 0.7273(4) 0.0221(9) Uani 0.9397(12) 1 d D . P B 1
C51 C 0.79158(10) 0.54634(15) 0.7289(4) 0.0247(9) Uani 0.9397(12) 1 d D . P B 1
C52 C 0.75648(10) 0.56243(15) 0.6442(4) 0.0264(9) Uani 0.9397(12) 1 d D . P B 1
H52 H 0.7481 0.5971 0.6464 0.032 Uiso 0.9397(12) 1 calc R . P B 1
C53 C 0.73409(10) 0.52739(16) 0.5573(4) 0.0263(9) Uani 0.9397(12) 1 d D . P B 1
C54 C 0.74569(10) 0.47703(16) 0.5530(4) 0.0303(9) Uani 0.9397(12) 1 d D . P B 1
H54 H 0.7295 0.4530 0.4940 0.036 Uiso 0.9397(12) 1 calc R . P B 1
C55 C 0.78174(10) 0.46186(15) 0.6371(4) 0.0268(9) Uani 0.9397(12) 1 d D . P B 1
H55 H 0.7903 0.4273 0.6325 0.032 Uiso 0.9397(12) 1 calc R . P B 1
Cl41 Cl 0.81808(3) 0.59220(4) 0.84064(11) 0.0385(3) Uani 0.9397(12) 1 d D . P B 1
Cl42 Cl 0.69022(3) 0.54808(4) 0.45037(10) 0.0362(3) Uani 0.9397(12) 1 d D . P B 1
O41 O 0.91134(7) 0.42512(10) 0.3403(3) 0.0341(6) Uani 1 1 d D . . . .
H41 H 0.9234(10) 0.4212(15) 0.239(3) 0.051 Uiso 1 1 d DR . . . .
O42 O 0.92023(7) 0.34189(10) 0.3894(2) 0.0297(6) Uani 1 1 d . . . . .
N41 N 0.86317(8) 0.43552(11) 0.7528(3) 0.0222(6) Uani 1 1 d D . . . .
N42 N 0.87857(8) 0.43988(11) 0.6122(3) 0.0245(7) Uani 1 1 d . . . . .
C41 C 0.90917(10) 0.38457(15) 0.4259(4) 0.0249(8) Uani 1 1 d . . . . .
C42 C 0.89190(9) 0.39375(14) 0.5760(3) 0.0233(8) Uani 1 1 d . . . . .
C43 C 0.88536(9) 0.35783(13) 0.6964(3) 0.0212(8) Uani 1 1 d . . . . .
C44 C 0.89328(10) 0.30581(14) 0.7227(4) 0.0259(8) Uani 1 1 d . . . . .
H44 H 0.9058 0.2857 0.6480 0.031 Uiso 1 1 calc R . . . .
C45 C 0.88250(10) 0.28474(15) 0.8587(4) 0.0291(8) Uani 1 1 d . . . . .
H45 H 0.8874 0.2496 0.8782 0.035 Uiso 1 1 calc R . . . .
C46 C 0.86424(10) 0.31478(15) 0.9700(4) 0.0300(9) Uani 1 1 d . . . . .
H46 H 0.8576 0.2993 1.0640 0.036 Uiso 1 1 calc R . . . .
C47 C 0.85582(10) 0.36529(15) 0.9477(4) 0.0273(8) Uani 1 1 d . . . . .
H47 H 0.8432 0.3850 1.0230 0.033 Uiso 1 1 calc R . . . .
C48 C 0.86679(9) 0.38673(14) 0.8079(3) 0.0215(8) Uani 1 1 d . . . . .
C29 C 0.35008(13) 0.26804(18) 2.7913(5) 0.0275(13) Uani 0.9311(15) 1 d D U P C 1
H29A H 0.3443 0.2743 2.9001 0.033 Uiso 0.9311(15) 1 calc R . P C 1
H29B H 0.3684 0.2380 2.7891 0.033 Uiso 0.9311(15) 1 calc R . P C 1
C30 C 0.30987(11) 0.25606(16) 2.6984(5) 0.0214(10) Uani 0.9311(15) 1 d D . P C 1
C31 C 0.29474(12) 0.20666(17) 2.6837(5) 0.0260(10) Uani 0.9311(15) 1 d D . P C 1
C32 C 0.25921(12) 0.19530(17) 2.5947(5) 0.0290(10) Uani 0.9311(15) 1 d D . P C 1
H32 H 0.2497 0.1611 2.5847 0.035 Uiso 0.9311(15) 1 calc R . P C 1
C33 C 0.23783(11) 0.23445(17) 2.5208(4) 0.0263(11) Uani 0.9311(15) 1 d D . P C 1
C34 C 0.25101(10) 0.28377(16) 2.5366(4) 0.0274(9) Uani 0.9311(15) 1 d D . P C 1
H34 H 0.2355 0.3106 2.4881 0.033 Uiso 0.9311(15) 1 calc R . P C 1
C35 C 0.28718(10) 0.29440(15) 2.6237(4) 0.0237(9) Uani 0.9311(15) 1 d D . P C 1
H35 H 0.2965 0.3286 2.6323 0.028 Uiso 0.9311(15) 1 calc R . P C 1
Cl21 Cl 0.32064(3) 0.15665(4) 2.78039(10) 0.0298(3) Uani 0.9311(15) 1 d D . P C 1
Cl22 Cl 0.19352(3) 0.22059(5) 2.40698(13) 0.0404(3) Uani 0.9311(15) 1 d D . P C 1
O21 O 0.42647(7) 0.32188(9) 2.3342(3) 0.0288(6) Uani 1 1 d . . . . .
H21 H 0.4340(10) 0.3290(14) 2.234(4) 0.043 Uiso 1 1 d R . . . .
O22 O 0.43084(7) 0.40592(10) 2.3785(2) 0.0272(6) Uani 1 1 d . . . . .
N21 N 0.37102(7) 0.31200(11) 2.7329(3) 0.0217(7) Uani 1 1 d . . . . .
N22 N 0.38796(7) 0.30752(11) 2.5953(3) 0.0210(6) Uani 1 1 d . . . . .
C21 C 0.42174(9) 0.36301(15) 2.4167(3) 0.0226(8) Uani 1 1 d . . . . .
C22 C 0.40305(9) 0.35335(13) 2.5641(3) 0.0187(7) Uani 1 1 d . . . . .
C23 C 0.39604(9) 0.38862(14) 2.6845(3) 0.0221(8) Uani 1 1 d . . . . .
C24 C 0.40526(11) 0.43987(14) 2.7156(4) 0.0307(9) Uani 1 1 d . . . . .
H24 H 0.4199 0.4598 2.6464 0.037 Uiso 1 1 calc R . . . .
C25 C 0.39221(12) 0.46052(16) 2.8508(4) 0.0414(10) Uani 1 1 d . . . . .
H25 H 0.3977 0.4953 2.8743 0.050 Uiso 1 1 calc R . . . .
C26 C 0.37099(12) 0.43062(17) 2.9539(4) 0.0406(10) Uani 1 1 d . . . . .
H26 H 0.3624 0.4460 3.0454 0.049 Uiso 1 1 calc R . . . .
C27 C 0.36220(11) 0.38051(16) 2.9276(4) 0.0350(10) Uani 1 1 d . . . . .
H27 H 0.3482 0.3606 2.9986 0.042 Uiso 1 1 calc DR . . . .
C28 C 0.37497(9) 0.36015(14) 2.7903(3) 0.0240(8) Uani 1 1 d . . . . .
Cl61 Cl 1.22403(3) 0.39419(4) -1.24682(11) 0.0343(3) Uani 0.9067(17) 1 d . . P D 1
Cl62 Cl 1.30306(6) 0.55281(10) -0.9815(3) 0.0854(9) Uani 0.9067(17) 1 d . . P D 1
O61 O 1.07902(8) 0.43121(10) -0.8660(3) 0.0329(6) Uani 1 1 d . . . . .
H61 H 1.0688(12) 0.4249(16) -0.785(4) 0.049 Uiso 1 1 d R . . . .
O62 O 1.06963(7) 0.34711(10) -0.9012(3) 0.0318(6) Uani 1 1 d . . . . .
N61 N 1.13164(8) 0.43081(12) -1.2728(3) 0.0277(7) Uani 1 1 d D . . . .
N62 N 1.11672(8) 0.43924(12) -1.1330(3) 0.0249(7) Uani 1 1 d . . . . .
C61 C 1.08114(10) 0.38870(15) -0.9452(4) 0.0266(8) Uani 1 1 d . . . . .
C62 C 1.09952(10) 0.39508(14) -1.0946(4) 0.0257(8) Uani 1 1 d . . . . .
C63 C 1.10272(10) 0.35760(15) -1.2115(4) 0.0310(9) Uani 1 1 d . . . . .
C64 C 1.09062(12) 0.30679(15) -1.2348(4) 0.0370(9) Uani 1 1 d . . . . .
H64 H 1.0764 0.2889 -1.1597 0.044 Uiso 1 1 calc R . . . .
C65 C 1.09999(13) 0.28373(17) -1.3695(4) 0.0477(11) Uani 1 1 d . . . . .
H65 H 1.0925 0.2491 -1.3868 0.057 Uiso 1 1 calc R . . . .
C66 C 1.12034(14) 0.30993(19) -1.4824(4) 0.0537(13) Uani 1 1 d . . . . .
H66 H 1.1258 0.2925 -1.5746 0.064 Uiso 1 1 calc R . . . .
C67 C 1.13261(11) 0.35941(17) -1.4655(4) 0.0399(10) Uani 1 1 d . . . . .
H67 H 1.1463 0.3770 -1.5428 0.048 Uiso 1 1 calc R . . . .
C68 C 1.12362(10) 0.38265(16) -1.3257(4) 0.0320(9) Uani 1 1 d . . . . .
C69 C 1.1540(2) 0.4706(3) -1.3493(7) 0.0330(15) Uani 0.9067(17) 1 d D U P D 1
H69A H 1.1353 0.4997 -1.3731 0.040 Uiso 0.9067(17) 1 calc R . P D 1
H69B H 1.1629 0.4572 -1.4483 0.040 Uiso 0.9067(17) 1 calc R . P D 1
C70 C 1.19119(12) 0.48935(18) -1.2522(4) 0.0258(10) Uani 0.9067(17) 1 d D . P D 1
C71 C 1.22436(11) 0.45850(17) -1.2020(5) 0.0290(10) Uani 0.9067(17) 1 d . . P D 1
C72 C 1.25855(13) 0.47808(19) -1.1197(5) 0.0390(12) Uani 0.9067(17) 1 d . . P D 1
H72 H 1.2808 0.4564 -1.0874 0.047 Uiso 0.9067(17) 1 calc R . P D 1
C73 C 1.25993(13) 0.5292(2) -1.0854(6) 0.0472(14) Uani 0.9067(17) 1 d . . P D 1
C74 C 1.22745(15) 0.5609(2) -1.1335(7) 0.0464(14) Uani 0.9067(17) 1 d . . P D 1
H74 H 1.2284 0.5962 -1.1096 0.056 Uiso 0.9067(17) 1 calc R . P D 1
C75 C 1.19387(14) 0.54070(19) -1.2160(6) 0.0363(13) Uani 0.9067(17) 1 d . . P D 1
H75 H 1.1719 0.5626 -1.2491 0.044 Uiso 0.9067(17) 1 calc R . P D 1
N91 N 0.94520(8) 0.41539(12) 0.0867(3) 0.0263(7) Uani 1 1 d . . . . .
N92 N 1.04791(8) 0.42243(12) -0.6004(3) 0.0269(7) Uani 1 1 d . . . . .
C91 C 0.94689(9) 0.45850(14) 0.0028(3) 0.0262(8) Uani 1 1 d . . . . .
H91 H 0.9335 0.4883 0.0365 0.031 Uiso 1 1 calc R . . . .
C92 C 0.96748(9) 0.46052(14) -0.1306(3) 0.0249(8) Uani 1 1 d . . . . .
H92 H 0.9686 0.4915 -0.1867 0.030 Uiso 1 1 calc R . . . .
C93 C 0.98648(9) 0.41715(14) -0.1824(3) 0.0232(8) Uani 1 1 d . . . . .
C94 C 0.98369(10) 0.37219(15) -0.0970(4) 0.0284(8) Uani 1 1 d . . . . .
H94 H 0.9955 0.3414 -0.1306 0.034 Uiso 1 1 calc R . . . .
C95 C 0.96329(10) 0.37357(15) 0.0373(4) 0.0280(8) Uani 1 1 d . . . . .
H95 H 0.9621 0.3433 0.0970 0.034 Uiso 1 1 calc R . . . .
C96 C 1.00866(9) 0.41850(14) -0.3265(3) 0.0234(8) Uani 1 1 d . . . . .
C97 C 1.03021(9) 0.46175(13) -0.3670(3) 0.0223(8) Uani 1 1 d . . . . .
H97 H 1.0314 0.4908 -0.3016 0.027 Uiso 1 1 calc R . . . .
C98 C 1.04978(9) 0.46192(14) -0.5029(3) 0.0263(8) Uani 1 1 d . . . . .
H98 H 1.0651 0.4911 -0.5281 0.032 Uiso 1 1 calc R . . . .
C99 C 1.02750(10) 0.38065(14) -0.5618(4) 0.0290(8) Uani 1 1 d . . . . .
H99 H 1.0265 0.3524 -0.6306 0.035 Uiso 1 1 calc R . . . .
C100 C 1.00777(10) 0.37672(14) -0.4261(4) 0.0272(8) Uani 1 1 d . . . . .
H100 H 0.9939 0.3463 -0.4013 0.033 Uiso 1 1 calc R . . . .
N81 N 0.55685(7) 0.32965(11) 1.3779(3) 0.0224(7) Uani 1 1 d . . . . .
N82 N 0.45542(8) 0.33279(12) 2.0676(3) 0.0250(7) Uani 1 1 d . . . . .
C81 C 0.55593(9) 0.28834(14) 1.4689(3) 0.0213(8) Uani 1 1 d . . . . .
H81 H 0.5695 0.2583 1.4391 0.026 Uiso 1 1 calc R . . . .
C82 C 0.53613(9) 0.28783(13) 1.6032(3) 0.0202(8) Uani 1 1 d . . . . .
H82 H 0.5355 0.2577 1.6635 0.024 Uiso 1 1 calc R . . . .
C83 C 0.51706(9) 0.33192(13) 1.6499(3) 0.0200(8) Uani 1 1 d . . . . .
C84 C 0.51913(9) 0.37530(14) 1.5578(3) 0.0217(8) Uani 1 1 d . . . . .
H84 H 0.5071 0.4064 1.5876 0.026 Uiso 1 1 calc R . . . .
C85 C 0.53883(9) 0.37230(14) 1.4234(3) 0.0227(8) Uani 1 1 d . . . . .
H85 H 0.5397 0.4018 1.3602 0.027 Uiso 1 1 calc R . . . .
C86 C 0.49484(8) 0.33272(13) 1.7953(3) 0.0177(7) Uani 1 1 d . . . . .
C87 C 0.47361(9) 0.28997(14) 1.8413(3) 0.0221(8) Uani 1 1 d . . . . .
H87 H 0.4725 0.2600 1.7799 0.027 Uiso 1 1 calc R . . . .
C88 C 0.45437(9) 0.29182(14) 1.9765(3) 0.0220(8) Uani 1 1 d . . . . .
H88 H 0.4396 0.2627 2.0067 0.026 Uiso 1 1 calc R . . . .
C89 C 0.47520(10) 0.37401(14) 2.0241(3) 0.0248(8) Uani 1 1 d . . . . .
H89 H 0.4758 0.4032 2.0888 0.030 Uiso 1 1 calc R . . . .
C90 C 0.49500(9) 0.37607(14) 1.8879(3) 0.0246(8) Uani 1 1 d . . . . .
H90 H 0.5084 0.4063 1.8585 0.030 Uiso 1 1 calc R . . . .
C29A C 0.3485(17) 0.2717(12) 2.826(10) 0.028(8) Uiso 0.0689(15) 1 d D U P C 2
H29C H 0.3654 0.2407 2.8433 0.033 Uiso 0.0689(15) 1 calc DR . P C 2
H29D H 0.3415 0.2855 2.9272 0.033 Uiso 0.0689(15) 1 calc DR . P C 2
C30A C 0.3099(9) 0.2605(11) 2.723(7) 0.028(8) Uiso 0.0689(15) 1 d D . P C 2
C31A C 0.2784(9) 0.2946(8) 2.683(5) 0.028(8) Uiso 0.0689(15) 1 d DG . P C 2
C32A C 0.2426(8) 0.2775(9) 2.604(4) 0.028(8) Uiso 0.0689(15) 1 d DG . P C 2
H32A H 0.2210 0.3008 2.5771 0.033 Uiso 0.0689(15) 1 calc R . P C 2
C33A C 0.2384(8) 0.2264(10) 2.564(5) 0.028(8) Uiso 0.0689(15) 1 d DG . P C 2
C34A C 0.2699(10) 0.1923(9) 2.604(7) 0.028(8) Uiso 0.0689(15) 1 d DG . P C 2
H34A H 0.2670 0.1573 2.5768 0.033 Uiso 0.0689(15) 1 calc R . P C 2
C35A C 0.3057(10) 0.2094(10) 2.683(7) 0.028(8) Uiso 0.0689(15) 1 d DG . P C 2
H35A H 0.3273 0.1861 2.7103 0.033 Uiso 0.0689(15) 1 calc R . P C 2
Cl3 Cl 0.2800(4) 0.3596(5) 2.7331(13) 0.0298(3) Uani 0.0689(15) 1 d D . P C 2
Cl4 Cl 0.1928(4) 0.2022(7) 2.4793(19) 0.0404(3) Uani 0.0689(15) 1 d D . P C 2
C49A C 0.8446(15) 0.471(2) 0.854(4) 0.033(7) Uiso 0.0603(12) 1 d D U P B 2
H49C H 0.8647 0.4972 0.8911 0.039 Uiso 0.0603(12) 1 calc R . P B 2
H49D H 0.8345 0.4531 0.9439 0.039 Uiso 0.0603(12) 1 calc R . P B 2
C50A C 0.8088(8) 0.4959(10) 0.758(6) 0.033(7) Uiso 0.0603(12) 1 d D . P B 2
C51A C 0.7741(9) 0.4682(7) 0.708(5) 0.033(7) Uiso 0.0603(12) 1 d DG . P B 2
C52A C 0.7382(7) 0.4935(9) 0.659(4) 0.033(7) Uiso 0.0603(12) 1 d DG . P B 2
H52A H 0.7144 0.4746 0.6256 0.039 Uiso 0.0603(12) 1 calc R . P B 2
C53A C 0.7370(8) 0.5465(9) 0.660(5) 0.033(7) Uiso 0.0603(12) 1 d DG . P B 2
C54A C 0.7717(9) 0.5742(7) 0.709(5) 0.033(7) Uiso 0.0603(12) 1 d DG . P B 2
H54A H 0.7708 0.6103 0.7098 0.039 Uiso 0.0603(12) 1 calc R . P B 2
C55A C 0.8076(8) 0.5489(10) 0.758(6) 0.033(7) Uiso 0.0603(12) 1 d DG . P B 2
H55A H 0.8313 0.5678 0.7922 0.039 Uiso 0.0603(12) 1 calc R . P B 2
Cl Cl 0.7719(4) 0.4026(6) 0.7327(16) 0.0362(3) Uani 0.0603(12) 1 d D . P B 2
Cl5 Cl 0.6941(4) 0.5815(6) 0.6005(17) 0.0385(3) Uani 0.0603(12) 1 d D . P B 2
C70A C 1.1919(8) 0.4940(15) -1.205(4) 0.021(5) Uiso 0.0933(17) 1 d D . P D 2
C71A C 1.2040(12) 0.5444(13) -1.183(4) 0.021(5) Uiso 0.0933(17) 1 d G . P D 2
C72A C 1.2408(13) 0.5555(10) -1.099(4) 0.021(5) Uiso 0.0933(17) 1 d G . P D 2
H72A H 1.2490 0.5899 -1.0840 0.025 Uiso 0.0933(17) 1 calc R . P D 2
C73A C 1.2654(9) 0.5162(13) -1.038(3) 0.021(5) Uiso 0.0933(17) 1 d G . P D 2
C74A C 1.2533(8) 0.4658(11) -1.061(3) 0.021(5) Uiso 0.0933(17) 1 d G . P D 2
H74A H 1.2701 0.4390 -1.0192 0.025 Uiso 0.0933(17) 1 calc R . P D 2
C75A C 1.2165(9) 0.4547(11) -1.144(3) 0.021(5) Uiso 0.0933(17) 1 d G . P D 2
H75A H 1.2083 0.4203 -1.1598 0.025 Uiso 0.0933(17) 1 calc R . P D 2
C69A C 1.157(2) 0.475(2) -1.315(6) 0.021(14) Uiso 0.0933(17) 1 d D U P D 2
H69C H 1.1378 0.5036 -1.3360 0.026 Uiso 0.0933(17) 1 calc R . P D 2
H69D H 1.1686 0.4660 -1.4136 0.026 Uiso 0.0933(17) 1 calc R . P D 2
Cl6 Cl 1.1821(3) 0.5933(4) -1.2893(11) 0.0343(3) Uani 0.0933(17) 1 d . . P D 2
Cl7 Cl 1.3100(6) 0.5285(11) -0.913(2) 0.090(10) Uani 0.0933(17) 1 d . . P D 2

loop_
_atom_site_aniso_label
_atom_site_aniso_U_11
_atom_site_aniso_U_22
_atom_site_aniso_U_33
_atom_site_aniso_U_23
_atom_site_aniso_U_13
_atom_site_aniso_U_12
C9 0.023(3) 0.025(3) 0.017(2) -0.002(2) -0.0029(17) 0.0020(19)
C10 0.0182(19) 0.022(2) 0.019(2) -0.0035(17) 0.0038(15) 0.0019(17)
C15 0.022(2) 0.024(3) 0.033(2) -0.003(2) 0.0006(17) -0.0019(19)
C14 0.024(2) 0.024(3) 0.048(3) 0.006(2) 0.0042(19) -0.0006(19)
C13 0.019(2) 0.029(3) 0.053(3) 0.010(2) 0.0015(19) 0.008(2)
C12 0.020(2) 0.037(3) 0.051(3) -0.001(2) -0.0047(18) -0.002(2)
C11 0.021(2) 0.028(3) 0.036(2) -0.006(2) -0.0017(17) 0.0020(19)
Cl1 0.0248(5) 0.0213(7) 0.0736(8) 0.0006(6) -0.0119(5) -0.0056(5)
Cl2 0.0251(6) 0.0469(9) 0.0993(11) 0.0203(9) -0.0151(6) 0.0076(6)
O1 0.0392(14) 0.0266(16) 0.0200(11) 0.0034(11) 0.0081(10) 0.0074(12)
O2 0.0323(13) 0.0231(16) 0.0279(12) -0.0029(11) 0.0018(10) 0.0046(12)
N1 0.0204(14) 0.0242(18) 0.0161(12) -0.0007(12) 0.0001(10) 0.0010(13)
N2 0.0184(13) 0.0240(18) 0.0178(13) 0.0010(12) -0.0027(10) -0.0014(13)
C1 0.0193(16) 0.024(2) 0.0217(16) 0.0006(16) -0.0040(13) 0.0008(16)
C2 0.0182(16) 0.024(2) 0.0201(15) -0.0002(15) -0.0004(12) 0.0002(15)
C3 0.0214(16) 0.023(2) 0.0224(16) 0.0004(16) -0.0016(13) 0.0021(15)
C4 0.0279(18) 0.026(2) 0.0281(17) 0.0016(17) 0.0005(14) 0.0023(17)
C5 0.040(2) 0.021(2) 0.037(2) 0.0125(17) 0.0005(17) 0.0019(18)
C6 0.040(2) 0.029(2) 0.0269(18) 0.0059(17) 0.0065(16) 0.0002(19)
C7 0.0284(18) 0.033(2) 0.0220(16) 0.0012(17) 0.0048(14) -0.0024(17)
C8 0.0193(16) 0.020(2) 0.0231(16) 0.0043(15) -0.0024(13) -0.0015(15)
Cl1A 0.090(8) 0.084(10) 0.092(8) -0.010(7) -0.026(6) 0.004(7)
Cl2A 0.046(5) 0.035(5) 0.045(5) -0.002(4) -0.001(4) 0.000(4)
C49 0.0263(19) 0.015(2) 0.030(2) -0.0029(18) -0.0033(16) 0.0042(17)
C50 0.0178(17) 0.020(2) 0.029(2) 0.0037(17) 0.0013(14) 0.0018(16)
C51 0.0189(19) 0.023(2) 0.0310(19) -0.0044(17) -0.0028(15) 0.0005(17)
C52 0.0247(19) 0.023(2) 0.031(2) 0.0021(17) -0.0028(16) 0.0028(18)
C53 0.0146(17) 0.033(3) 0.0303(19) 0.0040(18) -0.0025(14) 0.0036(17)
C54 0.0204(19) 0.037(3) 0.032(2) -0.0015(19) -0.0034(15) -0.0064(18)
C55 0.0231(19) 0.027(2) 0.0306(19) -0.0042(18) 0.0005(15) -0.0007(17)
Cl41 0.0332(5) 0.0286(6) 0.0512(6) -0.0125(5) -0.0161(4) 0.0080(4)
Cl42 0.0214(5) 0.0443(7) 0.0415(5) 0.0063(5) -0.0094(4) 0.0009(4)
O41 0.0472(16) 0.0298(17) 0.0261(12) 0.0059(12) 0.0075(11) 0.0083(13)
O42 0.0315(13) 0.0267(17) 0.0303(13) 0.0004(12) -0.0019(10) 0.0050(12)
N41 0.0249(14) 0.0196(18) 0.0213(13) -0.0026(13) -0.0032(11) 0.0066(13)
N42 0.0239(14) 0.0237(19) 0.0252(14) 0.0004(13) -0.0032(11) 0.0020(13)
C41 0.0233(17) 0.027(2) 0.0229(16) 0.0033(17) -0.0061(13) 0.0028(17)
C42 0.0190(16) 0.025(2) 0.0244(16) -0.0049(16) -0.0063(13) 0.0059(16)
C43 0.0193(16) 0.021(2) 0.0224(16) 0.0022(15) -0.0063(13) -0.0013(15)
C44 0.0275(18) 0.023(2) 0.0266(17) -0.0020(16) -0.0052(14) 0.0042(16)
C45 0.0317(19) 0.023(2) 0.0315(18) 0.0047(17) -0.0053(15) 0.0010(17)
C46 0.0268(18) 0.035(3) 0.0273(18) 0.0059(18) -0.0012(14) 0.0031(18)
C47 0.0237(17) 0.030(2) 0.0279(17) -0.0024(17) 0.0000(14) 0.0027(17)
C48 0.0178(16) 0.023(2) 0.0228(16) -0.0018(15) -0.0061(13) 0.0039(15)
C29 0.029(2) 0.037(3) 0.016(3) 0.0033(18) 0.0026(17) -0.0012(19)
C30 0.0220(18) 0.026(2) 0.017(2) -0.0009(16) 0.0046(14) -0.0030(17)
C31 0.024(2) 0.038(3) 0.0168(17) 0.0048(18) 0.0060(18) 0.0081(19)
C32 0.031(2) 0.029(3) 0.0273(19) -0.0057(18) 0.0029(19) -0.002(2)
C33 0.0182(18) 0.037(3) 0.024(2) -0.0046(19) 0.0010(15) 0.0053(18)
C34 0.0223(19) 0.039(3) 0.0211(18) 0.0024(18) 0.0042(15) 0.0051(19)
C35 0.0212(18) 0.027(2) 0.0229(18) 0.0017(17) 0.0059(15) -0.0019(17)
Cl21 0.0298(5) 0.0294(6) 0.0300(5) 0.0051(4) -0.0004(4) -0.0009(4)
Cl22 0.0272(5) 0.0482(8) 0.0441(6) -0.0141(6) -0.0105(5) 0.0044(5)
O21 0.0403(14) 0.0252(16) 0.0221(12) -0.0019(12) 0.0100(10) -0.0030(12)
O22 0.0321(13) 0.0224(16) 0.0270(12) 0.0042(11) 0.0014(10) -0.0037(12)
N21 0.0221(14) 0.0298(19) 0.0132(12) 0.0045(13) 0.0009(10) -0.0010(13)
N22 0.0226(14) 0.0253(18) 0.0148(12) 0.0000(12) -0.0003(10) -0.0023(13)
C21 0.0179(16) 0.027(2) 0.0230(16) 0.0014(16) -0.0012(13) 0.0031(16)
C22 0.0166(15) 0.020(2) 0.0192(15) -0.0006(14) -0.0011(12) 0.0002(15)
C23 0.0232(17) 0.024(2) 0.0183(15) 0.0003(15) -0.0026(13) 0.0044(16)
C24 0.044(2) 0.024(2) 0.0231(17) 0.0023(16) -0.0091(15) -0.0024(18)
C25 0.063(3) 0.029(3) 0.031(2) -0.0077(19) -0.0103(18) 0.010(2)
C26 0.058(3) 0.040(3) 0.0229(18) -0.0052(19) -0.0049(17) 0.019(2)
C27 0.042(2) 0.041(3) 0.0224(18) 0.0007(18) 0.0048(15) 0.012(2)
C28 0.0217(16) 0.032(2) 0.0173(15) -0.0022(16) -0.0036(13) 0.0106(16)
Cl61 0.0285(5) 0.0278(6) 0.0458(6) 0.0027(5) -0.0024(4) 0.0061(5)
Cl62 0.0281(8) 0.0840(18) 0.143(2) -0.0702(15) -0.0042(11) -0.0024(9)
O61 0.0416(15) 0.0309(17) 0.0267(13) -0.0017(13) 0.0057(11) -0.0022(13)
O62 0.0383(14) 0.0220(16) 0.0341(13) 0.0011(12) -0.0048(11) -0.0042(12)
N61 0.0234(15) 0.033(2) 0.0261(15) 0.0020(14) -0.0040(12) 0.0037(14)
N62 0.0223(14) 0.0278(19) 0.0235(14) 0.0008(13) -0.0070(11) 0.0063(14)
C61 0.0259(18) 0.028(2) 0.0244(17) -0.0038(17) -0.0091(14) 0.0025(17)
C62 0.0231(17) 0.026(2) 0.0268(17) -0.0017(17) -0.0092(14) 0.0053(16)
C63 0.0309(19) 0.032(3) 0.0280(18) -0.0031(18) -0.0111(15) 0.0102(18)
C64 0.048(2) 0.026(2) 0.034(2) -0.0041(18) -0.0144(17) 0.0112(19)
C65 0.066(3) 0.031(3) 0.044(2) -0.013(2) -0.015(2) 0.012(2)
C66 0.073(3) 0.052(3) 0.034(2) -0.017(2) -0.012(2) 0.032(3)
C67 0.043(2) 0.045(3) 0.0310(19) -0.005(2) -0.0045(16) 0.025(2)
C68 0.0315(19) 0.035(3) 0.0279(18) -0.0023(18) -0.0117(15) 0.0138(18)
C69 0.034(3) 0.035(3) 0.029(3) 0.007(3) -0.003(2) 0.010(2)
C70 0.023(2) 0.030(3) 0.024(2) 0.002(2) 0.0048(17) 0.0022(19)
C71 0.023(2) 0.027(3) 0.037(2) 0.002(2) 0.0053(17) -0.0004(18)
C72 0.026(2) 0.035(3) 0.055(3) -0.006(2) 0.003(2) 0.005(2)
C73 0.018(2) 0.051(4) 0.074(4) -0.024(3) 0.008(2) -0.001(3)
C74 0.035(3) 0.031(3) 0.076(4) -0.014(3) 0.020(3) -0.004(2)
C75 0.033(3) 0.032(3) 0.044(3) 0.001(2) 0.009(2) -0.001(2)
N91 0.0268(15) 0.028(2) 0.0224(14) 0.0023(14) -0.0084(12) -0.0019(14)
N92 0.0240(15) 0.028(2) 0.0278(14) -0.0002(14) -0.0043(12) -0.0010(14)
C91 0.0240(17) 0.027(2) 0.0263(17) 0.0003(16) -0.0083(14) 0.0011(16)
C92 0.0194(16) 0.031(2) 0.0237(16) 0.0068(16) -0.0065(13) 0.0003(16)
C93 0.0197(16) 0.027(2) 0.0216(16) 0.0004(16) -0.0091(13) -0.0007(16)
C94 0.0266(18) 0.029(2) 0.0278(17) -0.0004(17) -0.0079(14) 0.0016(16)
C95 0.0307(19) 0.028(2) 0.0248(17) 0.0063(17) -0.0055(14) -0.0024(17)
C96 0.0175(16) 0.025(2) 0.0261(16) 0.0022(16) -0.0080(13) 0.0016(15)
C97 0.0201(16) 0.021(2) 0.0241(16) -0.0004(15) -0.0077(13) 0.0035(15)
C98 0.0233(17) 0.026(2) 0.0284(17) 0.0052(16) -0.0090(14) 0.0011(16)
C99 0.0293(19) 0.026(2) 0.0303(18) -0.0046(17) -0.0060(15) -0.0042(17)
C100 0.0245(18) 0.024(2) 0.0322(18) -0.0020(17) -0.0070(14) -0.0038(16)
N81 0.0187(14) 0.0295(19) 0.0185(13) -0.0005(13) -0.0010(11) 0.0010(13)
N82 0.0254(15) 0.031(2) 0.0183(13) -0.0021(13) 0.0025(11) 0.0000(14)
C81 0.0176(16) 0.027(2) 0.0182(15) -0.0010(15) -0.0029(12) 0.0018(15)
C82 0.0167(15) 0.025(2) 0.0178(15) 0.0002(15) -0.0036(12) 0.0003(15)
C83 0.0129(15) 0.028(2) 0.0189(15) -0.0039(15) -0.0035(12) 0.0011(15)
C84 0.0199(16) 0.024(2) 0.0209(15) 0.0019(15) -0.0005(13) 0.0043(15)
C85 0.0234(17) 0.026(2) 0.0188(15) 0.0040(15) 0.0004(13) 0.0015(16)
C86 0.0132(15) 0.023(2) 0.0159(14) 0.0021(14) -0.0038(11) 0.0025(14)
C87 0.0216(16) 0.026(2) 0.0186(15) -0.0044(15) -0.0010(13) 0.0008(16)
C88 0.0190(16) 0.027(2) 0.0196(15) -0.0008(15) -0.0044(13) 0.0016(15)
C89 0.0298(18) 0.024(2) 0.0208(16) -0.0016(15) 0.0037(14) -0.0027(17)
C90 0.0272(18) 0.026(2) 0.0206(16) -0.0023(15) -0.0009(13) -0.0052(16)
Cl3 0.0298(5) 0.0294(6) 0.0300(5) 0.0051(4) -0.0004(4) -0.0009(4)
Cl4 0.0272(5) 0.0482(8) 0.0441(6) -0.0141(6) -0.0105(5) 0.0044(5)
Cl 0.0214(5) 0.0443(7) 0.0415(5) 0.0063(5) -0.0094(4) 0.0009(4)
Cl5 0.0332(5) 0.0286(6) 0.0512(6) -0.0125(5) -0.0161(4) 0.0080(4)
Cl6 0.0285(5) 0.0278(6) 0.0458(6) 0.0027(5) -0.0024(4) 0.0061(5)
Cl7 0.032(9) 0.16(3) 0.084(14) -0.075(15) 0.013(9) 0.007(11)

loop_
_atom_type_symbol
_atom_type_description
_atom_type_scat_dispersion_real
_atom_type_scat_dispersion_imag
_atom_type_scat_source
C C 0.0033 0.0016 'International Tables Vol C Tables 4.2.6.8 and 6.1.1.4'
H H 0.0000 0.0000 'International Tables Vol C Tables 4.2.6.8 and 6.1.1.4'
Cl Cl 0.1484 0.1585 'International Tables Vol C Tables 4.2.6.8 and 6.1.1.4'
N N 0.0061 0.0033 'International Tables Vol C Tables 4.2.6.8 and 6.1.1.4'
O O 0.0106 0.0060 'International Tables Vol C Tables 4.2.6.8 and 6.1.1.4'

loop_
_geom_angle_atom_site_label_1
_geom_angle_atom_site_label_2
_geom_angle_atom_site_label_3
_geom_angle
H9A C9 H9B 107.6
C10 C9 H9A 108.6
C10 C9 H9B 108.6
N1 C9 H9A 108.6
N1 C9 H9B 108.6
N1 C9 C10 114.6(4)
C15 C10 C9 118.5(4)
C15 C10 C11 117.6(3)
C11 C10 C9 123.9(4)
C10 C15 H15 119.0
C10 C15 C14 122.0(4)
C14 C15 H15 119.0
C15 C14 H14 120.8
C15 C14 C13 118.4(4)
C13 C14 H14 120.8
C14 C13 Cl2 119.4(3)
C12 C13 C14 121.3(4)
C12 C13 Cl2 119.3(3)
C13 C12 H12 120.4
C13 C12 C11 119.1(4)
C11 C12 H12 120.4
C10 C11 Cl1 120.4(3)
C12 C11 C10 121.6(4)
C12 C11 Cl1 118.0(3)
C1 O1 H1 106(3)
N2 N1 C9 121.0(4)
N2 N1 C8 111.7(3)
N2 N1 C9A 115(3)
C8 N1 C9 127.2(4)
C8 N1 C9A 133(3)
C2 N2 N1 105.4(3)
O1 C1 C2 114.0(3)
O2 C1 O1 125.0(3)
O2 C1 C2 121.0(3)
N2 C2 C1 121.2(3)
N2 C2 C3 111.6(3)
C3 C2 C1 127.2(3)
C4 C3 C2 136.2(3)
C8 C3 C2 104.2(3)
C8 C3 C4 119.6(3)
C3 C4 H4 121.0
C5 C4 C3 118.0(3)
C5 C4 H4 121.0
C4 C5 H5 119.4
C4 C5 C6 121.3(4)
C6 C5 H5 119.4
C5 C6 H6 118.9
C7 C6 C5 122.3(3)
C7 C6 H6 118.9
C6 C7 H7 121.8
C6 C7 C8 116.3(3)
C8 C7 H7 121.8
N1 C8 C3 107.0(3)
N1 C8 C7 130.4(3)
C3 C8 C7 122.6(3)
N1 C9A H9AA 108.0
N1 C9A H9AB 108.0
N1 C9A C10A 117.2(19)
H9AA C9A H9AB 107.2
C10A C9A H9AA 108.0
C10A C9A H9AB 108.0
C15A C10A C9A 117(2)
C15A C10A C11A 120.0
C11A C10A C9A 123.1(19)
C10A C15A H15A 120.0
C14A C15A C10A 120.0
C14A C15A H15A 120.0
C15A C14A H14A 120.0
C15A C14A C13A 120.0
C13A C14A H14A 120.0
C14A C13A Cl2A 123.0(11)
C12A C13A C14A 120.0
C12A C13A Cl2A 117.0(11)
C13A C12A H12A 120.0
C13A C12A C11A 120.0
C11A C12A H12A 120.0
C10A C11A Cl1A 123.9(12)
C12A C11A C10A 120.0
C12A C11A Cl1A 114.8(12)
H49A C49 H49B 107.9
C50 C49 H49A 109.1
C50 C49 H49B 109.1
N41 C49 H49A 109.1
N41 C49 H49B 109.1
N41 C49 C50 112.3(3)
C51 C50 C49 121.1(3)
C51 C50 C55 117.0(3)
C55 C50 C49 121.9(3)
C50 C51 Cl41 120.7(3)
C52 C51 C50 122.6(3)
C52 C51 Cl41 116.6(3)
C51 C52 H52 120.7
C53 C52 C51 118.7(4)
C53 C52 H52 120.7
C52 C53 C54 121.5(3)
C52 C53 Cl42 118.3(3)
C54 C53 Cl42 120.2(3)
C53 C54 H54 120.6
C53 C54 C55 118.8(3)
C55 C54 H54 120.6
C50 C55 C54 121.4(4)
C50 C55 H55 119.3
C54 C55 H55 119.3
C41 O41 H41 118(2)
N42 N41 C49 117.9(3)
N42 N41 C48 111.4(3)
N42 N41 C49A 134(3)
C48 N41 C49 130.6(3)
C48 N41 C49A 115(3)
C42 N42 N41 106.4(3)
O41 C41 C42 114.2(3)
O42 C41 O41 124.8(3)
O42 C41 C42 121.0(3)
N42 C42 C41 120.5(3)
N42 C42 C43 111.0(3)
C43 C42 C41 128.5(3)
C44 C43 C42 136.2(3)
C48 C43 C42 104.0(3)
C48 C43 C44 119.8(3)
C43 C44 H44 120.8
C45 C44 C43 118.4(3)
C45 C44 H44 120.8
C44 C45 H45 119.7
C44 C45 C46 120.7(3)
C46 C45 H45 119.7
C45 C46 H46 118.8
C47 C46 C45 122.4(3)
C47 C46 H46 118.8
C46 C47 H47 121.6
C46 C47 C48 116.8(3)
C48 C47 H47 121.6
N41 C48 C43 107.2(3)
N41 C48 C47 130.9(3)
C43 C48 C47 121.9(3)
H29A C29 H29B 107.8
C30 C29 H29A 109.0
C30 C29 H29B 109.0
N21 C29 H29A 109.0
N21 C29 H29B 109.0
N21 C29 C30 112.9(3)
C31 C30 C29 121.9(4)
C35 C30 C29 120.8(4)
C35 C30 C31 117.3(3)
C30 C31 Cl21 119.9(3)
C32 C31 C30 122.2(3)
C32 C31 Cl21 117.9(3)
C31 C32 H32 120.7
C33 C32 C31 118.7(4)
C33 C32 H32 120.7
C32 C33 Cl22 119.1(3)
C34 C33 C32 120.9(3)
C34 C33 Cl22 120.0(3)
C33 C34 H34 120.2
C33 C34 C35 119.7(4)
C35 C34 H34 120.2
C30 C35 C34 121.2(4)
C30 C35 H35 119.4
C34 C35 H35 119.4
C21 O21 H21 113(2)
N22 N21 C29 118.0(3)
N22 N21 C28 111.7(3)
N22 N21 C29A 130(2)
C28 N21 C29 130.2(3)
C28 N21 C29A 119(2)
C22 N22 N21 106.2(3)
O21 C21 C22 113.8(3)
O22 C21 O21 125.0(3)
O22 C21 C22 121.2(3)
N22 C22 C21 120.7(3)
N22 C22 C23 110.9(3)
C23 C22 C21 128.3(3)
C24 C23 C22 136.2(3)
C24 C23 C28 119.6(3)
C28 C23 C22 104.2(3)
C23 C24 H24 121.2
C25 C24 C23 117.7(3)
C25 C24 H24 121.2
C24 C25 H25 119.5
C24 C25 C26 120.9(4)
C26 C25 H25 119.5
C25 C26 H26 118.7
C27 C26 C25 122.6(3)
C27 C26 H26 118.7
C26 C27 H27 121.9
C26 C27 C28 116.2(4)
C28 C27 H27 121.9
N21 C28 C23 107.1(3)
N21 C28 C27 129.9(3)
C27 C28 C23 123.0(4)
C61 O61 H61 109(3)
N62 N61 C68 112.3(3)
N62 N61 C69 120.8(4)
N62 N61 C69A 110(3)
C68 N61 C69 126.9(4)
C68 N61 C69A 137(3)
C62 N62 N61 105.3(3)
O61 C61 C62 113.7(3)
O62 C61 O61 124.4(3)
O62 C61 C62 121.8(3)
N62 C62 C61 121.3(3)
N62 C62 C63 111.6(3)
C63 C62 C61 127.1(3)
C64 C63 C62 136.6(4)
C64 C63 C68 119.3(3)
C68 C63 C62 104.1(3)
C63 C64 H64 121.1
C65 C64 C63 117.8(4)
C65 C64 H64 121.1
C64 C65 H65 119.2
C64 C65 C66 121.6(4)
C66 C65 H65 119.2
C65 C66 H66 118.6
C67 C66 C65 122.8(4)
C67 C66 H66 118.6
C66 C67 H67 122.3
C66 C67 C68 115.4(4)
C68 C67 H67 122.3
N61 C68 C63 106.7(3)
N61 C68 C67 130.2(4)
C63 C68 C67 123.1(4)
N61 C69 H69A 109.0
N61 C69 H69B 109.0
N61 C69 C70 112.7(4)
H69A C69 H69B 107.8
C70 C69 H69A 109.0
C70 C69 H69B 109.0
C71 C70 C69 124.2(5)
C75 C70 C69 118.6(4)
C75 C70 C71 117.2(4)
C70 C71 Cl61 120.1(3)
C72 C71 Cl61 118.1(3)
C72 C71 C70 121.8(4)
C71 C72 H72 120.4
C73 C72 C71 119.2(4)
C73 C72 H72 120.4
C72 C73 Cl62 118.4(4)
C72 C73 C74 120.4(4)
C74 C73 Cl62 121.3(4)
C73 C74 H74 120.3
C75 C74 C73 119.5(4)
C75 C74 H74 120.3
C70 C75 H75 119.0
C74 C75 C70 121.9(4)
C74 C75 H75 119.0
C95 N91 C91 118.8(3)
C98 N92 C99 118.6(3)
N91 C91 H91 119.1
N91 C91 C92 121.7(3)
C92 C91 H91 119.1
C91 C92 H92 120.1
C91 C92 C93 119.7(3)
C93 C92 H92 120.1
C92 C93 C94 118.3(3)
C92 C93 C96 120.5(3)
C94 C93 C96 121.2(3)
C93 C94 H94 120.7
C95 C94 C93 118.5(3)
C95 C94 H94 120.7
N91 C95 C94 122.9(3)
N91 C95 H95 118.5
C94 C95 H95 118.5
C97 C96 C93 121.0(3)
C97 C96 C100 118.3(3)
C100 C96 C93 120.8(3)
C96 C97 H97 120.3
C98 C97 C96 119.3(3)
C98 C97 H97 120.3
N92 C98 C97 122.4(3)
N92 C98 H98 118.8
C97 C98 H98 118.8
N92 C99 H99 118.6
N92 C99 C100 122.9(3)
C100 C99 H99 118.6
C96 C100 H100 120.7
C99 C100 C96 118.5(3)
C99 C100 H100 120.7
C85 N81 C81 118.3(3)
C89 N82 C88 118.7(3)
N81 C81 H81 118.7
N81 C81 C82 122.6(3)
C82 C81 H81 118.7
C81 C82 H82 120.4
C81 C82 C83 119.2(3)
C83 C82 H82 120.4
C82 C83 C84 118.2(3)
C82 C83 C86 120.7(3)
C84 C83 C86 121.1(3)
C83 C84 H84 120.5
C85 C84 C83 119.0(3)
C85 C84 H84 120.5
N81 C85 C84 122.7(3)
N81 C85 H85 118.6
C84 C85 H85 118.6
C87 C86 C83 120.6(3)
C87 C86 C90 118.4(3)
C90 C86 C83 121.0(3)
C86 C87 H87 120.5
C88 C87 C86 118.9(3)
C88 C87 H87 120.5
N82 C88 C87 122.8(3)
N82 C88 H88 118.6
C87 C88 H88 118.6
N82 C89 H89 118.7
N82 C89 C90 122.6(3)
C90 C89 H89 118.7
C86 C90 H90 120.8
C89 C90 C86 118.5(3)
C89 C90 H90 120.8
N21 C29A H29C 111.1
N21 C29A H29D 111.1
H29C C29A H29D 109.1
C30A C29A N21 103(5)
C30A C29A H29C 111.1
C30A C29A H29D 111.1
C31A C30A C29A 126.2(16)
C31A C30A C35A 120.00(6)
C35A C30A C29A 113.4(16)
C30A C31A C32A 120.0
C30A C31A Cl3 123.6(13)
C32A C31A Cl3 116.4(13)
C31A C32A H32A 120.0
C33A C32A C31A 120.0
C33A C32A H32A 120.0
C32A C33A C34A 120.0
C32A C33A Cl4 121.8(15)
C34A C33A Cl4 118.0(15)
C33A C34A H34A 120.0
C33A C34A C35A 120.00(6)
C35A C34A H34A 120.0
C30A C35A H35A 120.0
C34A C35A C30A 120.0
C34A C35A H35A 120.0
N41 C49A H49C 110.5
N41 C49A H49D 110.5
N41 C49A C50A 106(2)
H49C C49A H49D 108.6
C50A C49A H49C 110.5
C50A C49A H49D 110.5
C51A C50A C49A 121(2)
C51A C50A C55A 120.0
C55A C50A C49A 116(2)
C50A C51A C52A 120.0
C50A C51A Cl 121.3(14)
C52A C51A Cl 118.0(15)
C51A C52A H52A 120.0
C51A C52A C53A 120.0
C53A C52A H52A 120.0
C52A C53A C54A 120.0
C52A C53A Cl5 123.6(15)
C54A C53A Cl5 116.4(15)
C53A C54A H54A 120.0
C55A C54A C53A 120.0
C55A C54A H54A 120.0
C50A C55A H55A 120.0
C54A C55A C50A 120.0
C54A C55A H55A 120.0
C71A C70A C75A 120.0
C71A C70A C69A 127(3)
C75A C70A C69A 112(4)
C70A C71A Cl6 122(2)
C72A C71A C70A 120.0
C72A C71A Cl6 116(2)
C71A C72A H72A 120.0
C73A C72A C71A 120.0
C73A C72A H72A 120.0
C72A C73A C74A 120.0
C72A C73A Cl7 122(2)
C74A C73A Cl7 118(2)
C73A C74A H74A 120.0
C73A C74A C75A 120.0
C75A C74A H74A 120.0
C70A C75A H75A 120.0
C74A C75A C70A 120.0
C74A C75A H75A 120.0
N61 C69A C70A 121(3)
N61 C69A H69C 107.1
N61 C69A H69D 107.1
C70A C69A H69C 107.1
C70A C69A H69D 107.1
H69C C69A H69D 106.8

loop_
_geom_bond_atom_site_label_1
_geom_bond_atom_site_label_2
_geom_bond_distance
C9 H9A 0.9900
C9 H9B 0.9900
C9 C10 1.523(6)
C9 N1 1.458(5)
C10 C15 1.382(5)
C10 C11 1.389(5)
C15 H15 0.9500
C15 C14 1.386(5)
C14 H14 0.9500
C14 C13 1.388(6)
C13 C12 1.365(6)
C13 Cl2 1.742(4)
C12 H12 0.9500
C12 C11 1.386(5)
C11 Cl1 1.754(4)
O1 H1 0.84(4)
O1 C1 1.307(4)
O2 C1 1.219(4)
N1 N2 1.357(3)
N1 C8 1.368(4)
N1 C9A 1.491(16)
N2 C2 1.336(4)
C1 C2 1.484(4)
C2 C3 1.419(4)
C3 C4 1.404(5)
C3 C8 1.394(4)
C4 H4 0.9500
C4 C5 1.380(4)
C5 H5 0.9500
C5 C6 1.406(5)
C6 H6 0.9500
C6 C7 1.361(5)
C7 H7 0.9500
C7 C8 1.415(4)
C9A H9AA 0.9900
C9A H9AB 0.9900
C9A C10A 1.499(15)
C10A C15A 1.3900
C10A C11A 1.3900
C15A H15A 0.9500
C15A C14A 1.3900
C14A H14A 0.9500
C14A C13A 1.3900
C13A C12A 1.3900
C13A Cl2A 1.745(13)
C12A H12A 0.9500
C12A C11A 1.3900
C11A Cl1A 1.736(14)
C49 H49A 0.9900
C49 H49B 0.9900
C49 C50 1.525(4)
C49 N41 1.453(4)
C50 C51 1.386(5)
C50 C55 1.394(5)
C51 C52 1.386(4)
C51 Cl41 1.740(4)
C52 H52 0.9500
C52 C53 1.369(5)
C53 C54 1.376(5)
C53 Cl42 1.741(3)
C54 H54 0.9500
C54 C55 1.401(5)
C55 H55 0.9500
O41 H41 0.996(18)
O41 C41 1.302(4)
O42 C41 1.225(4)
N41 N42 1.357(3)
N41 C48 1.369(4)
N41 C49A 1.44(2)
N42 C42 1.331(4)
C41 C42 1.475(4)
C42 C43 1.434(5)
C43 C44 1.405(5)
C43 C48 1.400(4)
C44 H44 0.9500
C44 C45 1.372(5)
C45 H45 0.9500
C45 C46 1.410(5)
C46 H46 0.9500
C46 C47 1.365(5)
C47 H47 0.9500
C47 C48 1.406(4)
C29 H29A 0.9900
C29 H29B 0.9900
C29 C30 1.527(5)
C29 N21 1.450(6)
C30 C31 1.390(5)
C30 C35 1.384(5)
C31 C32 1.383(5)
C31 Cl21 1.746(4)
C32 H32 0.9500
C32 C33 1.376(5)
C33 C34 1.368(5)
C33 Cl22 1.736(4)
C34 H34 0.9500
C34 C35 1.388(4)
C35 H35 0.9500
O21 H21 0.94(4)
O21 C21 1.310(4)
O22 C21 1.216(4)
N21 N22 1.356(3)
N21 C28 1.361(4)
N21 C29A 1.55(9)
N22 C22 1.334(4)
C21 C22 1.477(4)
C22 C23 1.426(4)
C23 C24 1.400(5)
C23 C28 1.401(5)
C24 H24 0.9500
C24 C25 1.386(5)
C25 H25 0.9500
C25 C26 1.407(6)
C26 H26 0.9500
C26 C27 1.362(5)
C27 H27 0.9500
C27 C28 1.395(4)
Cl61 C71 1.732(4)
Cl62 C73 1.735(5)
O61 H61 0.82(4)
O61 C61 1.315(4)
O62 C61 1.224(4)
N61 N62 1.357(3)
N61 C68 1.364(5)
N61 C69 1.460(5)
N61 C69A 1.472(19)
N62 C62 1.340(4)
C61 C62 1.475(5)
C62 C63 1.422(5)
C63 C64 1.401(5)
C63 C68 1.405(5)
C64 H64 0.9500
C64 C65 1.369(5)
C65 H65 0.9500
C65 C66 1.402(6)
C66 H66 0.9500
C66 C67 1.364(6)
C67 H67 0.9500
C67 C68 1.407(5)
C69 H69A 0.9900
C69 H69B 0.9900
C69 C70 1.514(6)
C70 C71 1.398(5)
C70 C75 1.385(6)
C71 C72 1.384(5)
C72 H72 0.9500
C72 C73 1.374(6)
C73 C74 1.390(6)
C74 H74 0.9500
C74 C75 1.375(6)
C75 H75 0.9500
N91 C91 1.349(4)
N91 C95 1.331(4)
N92 C98 1.337(4)
N92 C99 1.337(4)
C91 H91 0.9500
C91 C92 1.379(4)
C92 H92 0.9500
C92 C93 1.386(5)
C93 C94 1.400(5)
C93 C96 1.488(4)
C94 H94 0.9500
C94 C95 1.382(4)
C95 H95 0.9500
C96 C97 1.393(5)
C96 C100 1.395(5)
C97 H97 0.9500
C97 C98 1.380(4)
C98 H98 0.9500
C99 H99 0.9500
C99 C100 1.385(4)
C100 H100 0.9500
N81 C81 1.343(4)
N81 C85 1.337(4)
N82 C88 1.334(4)
N82 C89 1.328(4)
C81 H81 0.9500
C81 C82 1.371(4)
C82 H82 0.9500
C82 C83 1.387(5)
C83 C84 1.396(4)
C83 C86 1.499(4)
C84 H84 0.9500
C84 C85 1.372(4)
C85 H85 0.9500
C86 C87 1.392(5)
C86 C90 1.393(4)
C87 H87 0.9500
C87 C88 1.369(4)
C88 H88 0.9500
C89 H89 0.9500
C89 C90 1.387(4)
C90 H90 0.9500
C29A H29C 0.9900
C29A H29D 0.9900
C29A C30A 1.523(17)
C30A C31A 1.3900
C30A C35A 1.3900
C31A C32A 1.3900
C31A Cl3 1.761(16)
C32A H32A 0.9500
C32A C33A 1.3900
C33A C34A 1.3900
C33A Cl4 1.737(15)
C34A H34A 0.9500
C34A C35A 1.3900
C35A H35A 0.9500
C49A H49C 0.9900
C49A H49D 0.9900
C49A C50A 1.533(18)
C50A C51A 1.3900
C50A C55A 1.3900
C51A C52A 1.3900
C51A Cl 1.738(16)
C52A H52A 0.9500
C52A C53A 1.3900
C53A C54A 1.3900
C53A Cl5 1.724(15)
C54A H54A 0.9500
C54A C55A 1.3900
C55A H55A 0.9500
C70A C71A 1.3900
C70A C75A 1.3900
C70A C69A 1.527(19)
C71A C72A 1.3900
C71A Cl6 1.71(3)
C72A H72A 0.9500
C72A C73A 1.3900
C73A C74A 1.3900
C73A Cl7 1.79(3)
C74A H74A 0.9500
C74A C75A 1.3900
C75A H75A 0.9500
C69A H69C 0.9900
C69A H69D 0.9900

loop_
_geom_hbond_atom_site_label_D
_geom_hbond_atom_site_label_H
_geom_hbond_atom_site_label_A
_geom_hbond_distance_DH
_geom_hbond_distance_HA
_geom_hbond_distance_DA
_geom_hbond_angle_DHA
O1 H1 N81 0.84(4) 1.74(4) 2.564(3) 165(4)
O41 H41 N91 0.996(18) 1.548(19) 2.543(3) 176(3)
O21 H21 N82 0.94(4) 1.65(4) 2.575(3) 168(3)
O61 H61 N92 0.82(4) 1.78(4) 2.593(3) 170(4)

loop_
_smtbx_masks_void_nr
_smtbx_masks_void_average_x
_smtbx_masks_void_average_y
_smtbx_masks_void_average_z
_smtbx_masks_void_volume
_smtbx_masks_void_count_electrons
1 -0.007 0.250 -0.922 102.4 41.2
2 0.007 0.750 -0.739 102.4 41.2
3 0.500 0.000 -0.053 103.9 44.0
4 0.500 0.500 -0.645 103.9 44.0
